data_7708844
loop_
_publ_author_name
'Xie, Feng-Yang'
'Yang, Qi'
'Wang, Jia-Si'
'Yu, Hong-Yi'
'Li, Yue'
'Ruan, Wen-Juan'

_publ_section_title
;
 Benzotrithiophene-based MOFs: interchromophoric interactions affected
 Ln(iii) crystallization selectivity and optoelectronic properties
;
_journal_name_full 'Dalton Transactions'
_journal_paper_doi 10.1039/D1DT02515E
_journal_year 2021
_chemical_formula_moiety 'C72 H36 Tm6 O42 S15, 4(C2 H6 O S), 4(H2O)'
_chemical_formula_sum 'C80 H78 O50 S19 Tm6'
_chemical_formula_weight 3462.17
_space_group_crystal_system monoclinic
_space_group_IT_number 12
_space_group_name_Hall '-I 2y'
_space_group_name_H-M_alt 'I 1 2/m 1'
_atom_sites_solution_hydrogens geom
_audit_creation_date 2021-10-11
_audit_creation_method
;
Olex2 1.3
(compiled 2020.11.12 svn.r5f609507 for OlexSys, GUI svn.r6408)
;
_audit_update_record
;
2021-10-25 deposited with the CCDC.	2021-11-01 downloaded from the CCDC.
;
_cell_angle_alpha 90
_cell_angle_beta 115.549(6)
_cell_angle_gamma 90
_cell_formula_units_Z 2
_cell_length_a 15.0000(8)
_cell_length_b 28.3529(10)
_cell_length_c 17.0305(9)
_cell_measurement_reflns_used 7809
_cell_measurement_temperature 99.99(10)
_cell_measurement_theta_max 30.7110
_cell_measurement_theta_min 4.1290
_cell_volume 6534.7(6)
_computing_cell_refinement 'CrysAlisPro 1.171.40.84a (Rigaku OD, 2020)'
_computing_data_collection 'CrysAlisPro 1.171.40.84a (Rigaku OD, 2020)'
_computing_data_reduction 'CrysAlisPro 1.171.40.84a (Rigaku OD, 2020)'
_computing_molecular_graphics 'Olex2 1.3 (Dolomanov et al., 2009)'
_computing_publication_material 'Olex2 1.3 (Dolomanov et al., 2009)'
_computing_structure_refinement 'SHELXL 2018/3 (Sheldrick, 2015)'
_computing_structure_solution 'SHELXT 2014/4 (Sheldrick, 2014)'
_diffrn_ambient_environment N~2~
_diffrn_ambient_temperature 99.99(10)
_diffrn_detector 'Hybrid Pixel Array Detector'
_diffrn_detector_area_resol_mean 10.0000
_diffrn_measured_fraction_theta_full 0.990
_diffrn_measured_fraction_theta_max 0.990
_diffrn_measurement_details
;
List of Runs (angles in degrees, time in seconds):

  # Type    Start    End  Width  t~exp~   \w     \q     \k     \f   Frames
#--------------------------------------------------------------------------
  1  \w    -36.00  25.00   0.50   15.00    --   -1.00 -82.00   0.00  122
  2  \w    -19.00  84.00   0.50   15.00    --   -1.00  57.00 120.00  206
;
_diffrn_measurement_device 'four-circle diffractometer'
_diffrn_measurement_device_type 'XtaLAB AFC12 (RINC): Kappa single'
_diffrn_measurement_method '\w scans'
_diffrn_orient_matrix_type 'CrysAlisPro convention (1999,Acta A55,543-557)'
_diffrn_orient_matrix_UB_11 0.0140604000
_diffrn_orient_matrix_UB_12 0.0012276000
_diffrn_orient_matrix_UB_13 0.0454365000
_diffrn_orient_matrix_UB_21 -0.0324287000
_diffrn_orient_matrix_UB_22 0.0193734000
_diffrn_orient_matrix_UB_23 -0.0068826000
_diffrn_orient_matrix_UB_31 -0.0386978000
_diffrn_orient_matrix_UB_32 -0.0157550000
_diffrn_orient_matrix_UB_33 -0.0047133000
_diffrn_radiation_monochromator mirror
_diffrn_radiation_probe x-ray
_diffrn_radiation_type 'Mo K\a'
_diffrn_radiation_wavelength 0.71073
_diffrn_reflns_av_R_equivalents 0.0285
_diffrn_reflns_av_unetI/netI 0.0350
_diffrn_reflns_Laue_measured_fraction_full 0.990
_diffrn_reflns_Laue_measured_fraction_max 0.990
_diffrn_reflns_limit_h_max 17
_diffrn_reflns_limit_h_min -17
_diffrn_reflns_limit_k_max 33
_diffrn_reflns_limit_k_min -33
_diffrn_reflns_limit_l_max 20
_diffrn_reflns_limit_l_min -19
_diffrn_reflns_number 16084
_diffrn_reflns_point_group_measured_fraction_full 0.990
_diffrn_reflns_point_group_measured_fraction_max 0.990
_diffrn_reflns_theta_full 24.998
_diffrn_reflns_theta_max 24.998
_diffrn_reflns_theta_min 3.830
_diffrn_source 'Rotating-anode X-ray tube (dual wavelength)'
_diffrn_source_type 'Rigaku (Mo) X-ray DW Source'
_exptl_absorpt_coefficient_mu 4.410
_exptl_absorpt_correction_T_max 1.00000
_exptl_absorpt_correction_T_min 0.61603
_exptl_absorpt_correction_type multi-scan
_exptl_absorpt_process_details
;
CrysAlisPro 1.171.40.84a (Rigaku Oxford Diffraction, 2020)
Empirical absorption correction using spherical harmonics,
implemented in SCALE3 ABSPACK scaling algorithm.
;
_exptl_crystal_colour 'light yellow'
_exptl_crystal_density_diffrn 1.759
_exptl_crystal_description block
_exptl_crystal_F_000 2916
_exptl_crystal_size_max 0.07
_exptl_crystal_size_mid 0.05
_exptl_crystal_size_min 0.05
_platon_squeeze_details
;
TITL 4778-2_a.res in P2(1)/n New:I2/m
CELL   15.0000   28.3529   17.0305     90.00    115.55     90.00
SPGR I2/m
# Solvent Accessible Volume =      1919
# Electrons Found in S.A.V. =       463
# Note: Atoms in Void are Labelled as Cxxx and Qxxx for all Others
Q101 0.745 0.345 0.136 !       8.98 eA-3
C102 0.500 0.125 0.003 !       6.09 eA-3
C103 1.000 0.141 0.000 !       2.25 eA-3
C104 0.301 0.496 0.281 !       2.19 eA-3
C105 0.514 0.821 0.047 !       2.18 eA-3
Q106 0.265 0.474 0.030 !       2.18 eA-3
C107 0.452 0.957 0.129 !       2.14 eA-3
Q108 0.531 0.981 0.218 !       2.11 eA-3
C109 0.327 0.502 0.234 !       2.05 eA-3
C110 0.475 0.845 0.045 !       1.82 eA-3
C111 0.935 0.498 0.359 !       1.68 eA-3
Q112 0.939 0.497 0.109 !       1.67 eA-3
C113 0.391 0.997 0.156 !       1.61 eA-3
Q114 0.673 0.442-0.004 !       1.59 eA-3
Q115 0.843 0.881 0.220 !       1.56 eA-3
Q116 0.697 0.679 0.142 !       1.52 eA-3
C117 0.037 0.109 0.058 !       1.46 eA-3
Q118 0.746 0.186 0.317 !       1.42 eA-3
Q119 0.878 0.485 0.044 !       1.38 eA-3
Q120 0.685 0.282 0.144 !       1.36 eA-3
Q121 0.739 1.001 0.266 !       1.33 eA-3
C122 1.000 0.078 0.003 !       1.32 eA-3
C123 0.454 0.094-0.010 !       1.29 eA-3
C124 0.545 0.162 0.103 !       1.28 eA-3
Q125 0.806 0.998 0.328 !       1.28 eA-3
Q126 0.356 0.474 0.020 !       1.26 eA-3
C127 0.136 0.967 0.170 !       1.24 eA-3
C128 1.000 0.102-0.010 !       1.23 eA-3
C129 0.096 0.928 0.097 !       1.19 eA-3
C130 0.140 0.929 0.061 !       1.16 eA-3
C131 0.106 0.023 0.229 !       1.15 eA-3
C132 0.606 0.523 0.729 !       1.15 eA-3
C133 0.169 1.003 0.156 !       1.14 eA-3
C134 0.449 1.005 0.094 !       1.13 eA-3
Q135 0.612 0.151 0.094 !       1.11 eA-3
C136 0.067 1.000 0.203 !       1.10 eA-3
Q137 0.738 0.305 0.135 !       1.09 eA-3
C138 0.426 0.113 0.017 !       1.07 eA-3
C139 0.919 0.033 0.797 !       1.07 eA-3
Q140 0.344 0.516 0.062 !       1.06 eA-3
C141 0.377 1.000 0.078 !       1.04 eA-3
Q142 0.569 0.018 0.296 !       1.01 eA-3
Q143 0.832 0.570 0.077 !       0.98 eA-3
Q144 0.924 0.484 0.047 !       0.94 eA-3
Q145 0.091 0.998 0.313 !       0.93 eA-3
Q146 0.830 0.898 0.154 !       0.90 eA-3
C147 0.106 1.006 0.172 !       0.90 eA-3
C148 0.018 0.921 0.122 !       0.90 eA-3
C149 0.785 1.001 0.047 !       0.88 eA-3
Q150 0.965 0.500 0.234 !       0.84 eA-3
Q151 0.572 0.846 0.066 !       0.84 eA-3
Q152 0.105 0.639 0.481 !       0.83 eA-3
Q153 0.804 0.157 0.232 !       0.82 eA-3
Q154 0.765 0.926 0.193 !       0.80 eA-3
C155 0.848 0.998 0.094 !       0.80 eA-3
C156 0.592 1.002 0.219 !       0.79 eA-3
Q157 0.017 0.547 0.154 !       0.77 eA-3
Q158 0.751 0.139 0.145 !       0.77 eA-3
Q159 0.654 0.698 0.084 !       0.77 eA-3
Q160 0.348 0.504 0.172 !       0.76 eA-3
C161 0.922 0.568 0.545 !       0.76 eA-3
C162 0.422 0.068 0.045 !       0.76 eA-3
Q163 0.441 0.655 0.188 !       0.75 eA-3
Q164 0.113 0.562 0.034 !       0.74 eA-3
Q165 0.082 0.538 0.057 !       0.73 eA-3
C166 0.036 0.985 0.144 !       0.72 eA-3
C167 0.595 0.052 0.966 !       0.71 eA-3
Q168 0.673 0.648 0.139 !       0.70 eA-3
C169 0.033 0.063 0.179 !       0.70 eA-3
Q170 0.685 1.001 0.484 !       0.70 eA-3
C171 0.500 0.521 0.330 !       0.70 eA-3
C172 0.035 0.057 0.103 !       0.69 eA-3
Q173 0.153 0.495 0.016 !       0.69 eA-3
C174 0.817 0.984 0.036 !       0.69 eA-3
C175 0.965 0.494 0.422 !       0.69 eA-3
Q176 0.632 0.702 0.188 !       0.68 eA-3
Q177 0.089 0.030 0.375 !       0.66 eA-3
C178 0.971 0.059 0.070 !       0.66 eA-3
Q179 0.576 0.968 0.214 !       0.65 eA-3
C180 0.142 0.461 0.480 !       0.65 eA-3
Q181 0.596 0.547 0.004 !       0.65 eA-3
C182 0.576 0.038 0.152 !       0.64 eA-3
Q183 0.906 0.765 0.320 !       0.64 eA-3
C184 0.859 0.442 0.530 !       0.64 eA-3
Q185 0.878 0.450 0.139 !       0.63 eA-3
Q186 0.422 0.501 0.078 !       0.63 eA-3
Q187 0.252 0.320 0.294 !       0.63 eA-3
Q188 0.829 0.344 0.173 !       0.62 eA-3
Q189 0.342 0.860 0.232 !       0.62 eA-3
C190 0.986 0.054 0.117 !       0.61 eA-3
Q191 0.844 0.838 0.422 !       0.61 eA-3
Q192 0.905 0.633 0.214 !       0.60 eA-3
Q193 0.824 0.531 0.111 !       0.60 eA-3
C194 0.495 0.115 0.112 !       0.60 eA-3
C195 0.318 0.974 0.027 !       0.60 eA-3
C196 0.689 0.963 0.018 !       0.60 eA-3
Q197 0.500 0.367 0.004 !       0.59 eA-3
Q198 0.773 0.635 0.312 !       0.59 eA-3
C199 0.027 1.002 0.078 !       0.59 eA-3
;
_refine_diff_density_max 6.408
_refine_diff_density_min -1.850
_refine_diff_density_rms 0.158
_refine_ls_extinction_method none
_refine_ls_goodness_of_fit_ref 1.047
_refine_ls_hydrogen_treatment constr
_refine_ls_matrix_type full
_refine_ls_number_parameters 469
_refine_ls_number_reflns 5836
_refine_ls_number_restraints 554
_refine_ls_restrained_S_all 1.032
_refine_ls_R_factor_all 0.0519
_refine_ls_R_factor_gt 0.0465
_refine_ls_shift/su_max 0.001
_refine_ls_shift/su_mean 0.000
_refine_ls_structure_factor_coef Fsqd
_refine_ls_weighting_details 'w=1/[\s^2^(Fo^2^)+(0.0606P)^2^+106.6891P] where P=(Fo^2^+2Fc^2^)/3'
_refine_ls_weighting_scheme calc
_refine_ls_wR_factor_gt 0.1199
_refine_ls_wR_factor_ref 0.1244
_reflns_Friedel_coverage 0.000
_reflns_number_gt 5179
_reflns_number_total 5836
_reflns_threshold_expression 'I > 2\s(I)'
_cod_data_source_file d1dt02515e2.cif
_cod_data_source_block 4778-2_sq
_cod_original_formula_sum 'C80 H78 Tm6 O50 S19'
_cod_database_code 7708844
_shelx_shelxl_version_number 2018/3
_shelx_space_group_comment
;
The symmetry employed for this shelxl refinement is uniquely defined
by the following loop, which should always be used as a source of
symmetry information in preference to the above space-group names.
They are only intended as comments.
;
_shelx_estimated_absorpt_t_max 0.812
_shelx_estimated_absorpt_t_min 0.751
_reflns_odcompleteness_completeness 99.15
_reflns_odcompleteness_iscentric 1
_reflns_odcompleteness_theta 26.32
_olex2_refinement_description
;
1. Restrained distances
 S4-C18 = S4-C19
 1.8 with sigma of 0.02
 C19-C18
 2.7 with sigma of 0.04
 Tm1-O4 \\sim Tm1-O4A
 with sigma of 0.02
 C2-C1A \\sim C2A-C1A
 with sigma of 0.02
 Tm2-O1 \\sim Tm2-O1A
 with sigma of 0.02
 S2A-C14 \\sim S2A-C14A
 with sigma of 0.02
 S1A-C2 \\sim S1A-C2A
 with sigma of 0.02
 O2-C2 \\sim O2A-C2
 with sigma of 0.04
 C13A-C15 \\sim C13A-C15A
 with sigma of 0.04
 S3-C14 \\sim S3-C14A
 with sigma of 0.02
 C3A-C2 \\sim C3A-C2A
 with sigma of 0.02
 O5-C12 \\sim O5A-C12
 with sigma of 0.02
 O8-C17 \\sim O8A-C17A
 with sigma of 0.02
 O6-C12 \\sim O6A-C12
 with sigma of 0.02
 O8-O9 \\sim O8A-O9A
 with sigma of 0.04
 O1-C1 \\sim O1A-C1A
 with sigma of 0.02
 O3-C15 \\sim O3A-C15A
 with sigma of 0.02
 O1-C2 \\sim O1A-C2
 with sigma of 0.04
 O4-C15 \\sim O4A-C15A
 with sigma of 0.02
 C13-C15 \\sim C13-C15A
 with sigma of 0.04
 C13A-C14 \\sim C13A-C14A
 with sigma of 0.02
 S1-C2 \\sim S1-C2A
 with sigma of 0.02
 C14-C15 \\sim C14A-C15A
 with sigma of 0.02
 C3-C2 \\sim C3-C2A
 with sigma of 0.02
 C2-C1 \\sim C2-C1A
 with sigma of 0.02
 C2-C1 \\sim C2A-C1
 with sigma of 0.02
 Tm1-C15 \\sim Tm1-C15A
 with sigma of 0.04
 Tm1-O8 \\sim Tm1-O8A
 with sigma of 0.02
 Tm2-C1 \\sim Tm2-C1A
 with sigma of 0.04
 O9-C17 \\sim O9A-C17A
 with sigma of 0.02
 S3-C15 \\sim S3-C15A
 with sigma of 0.04
 Tm1-C17 \\sim Tm1-C17A
 with sigma of 0.04
 S2A-C15 \\sim S2A-C15A
 with sigma of 0.04
 O3-O4 \\sim O3A-O4A
 with sigma of 0.04
 O2-C1 \\sim O2A-C1A
 with sigma of 0.02
 O3-C14 \\sim O3A-C14A
 with sigma of 0.04
 C13-C14 \\sim C13-C14A
 with sigma of 0.02
 O4-C14 \\sim O4A-C14A
 with sigma of 0.04
 O1-O2 \\sim O1A-O2A
 with sigma of 0.04
 S4-O10 \\sim S4-O10A
 with sigma of 0.02
 Tm1-O10 \\sim Tm1-O10A
 with sigma of 0.02
2. Uiso/Uaniso restraints and constraints
S4 \\sim O10 \\sim C19 \\sim C18: within 3.8A with sigma of 0.01 and sigma for
terminal atoms of 0.02 within 3.8A
Uanis(S5) \\sim Ueq, Uanis(O11) \\sim Ueq: with sigma of 0.01 and sigma for
terminal atoms of 0.02
Uanis(C19) \\sim Ueq, Uanis(C13A) \\sim Ueq, Uanis(C10) \\sim Ueq, Uanis(C10A)
\\sim Ueq: with sigma of 0.01 and sigma for terminal atoms of 0.02
Uanis(C14) \\sim Ueq, Uanis(C14A) \\sim Ueq: with sigma of 0.001 and sigma for
terminal atoms of 0.001
Uanis(C17) = Uanis(C17A)
Uanis(C1) = Uanis(C1A)
Uanis(O1) = Uanis(O1A)
Uanis(O9) = Uanis(O9A)
Uanis(O2) = Uanis(O2A)
Uanis(O8) = Uanis(O8A)
Uanis(C15) = Uanis(C15A)
Uanis(C14) = Uanis(C14A)
Uanis(O11A) = Uanis(O11)
Uanis(O11) = Uanis(O11A)
3. Rigid body (RIGU) restrains
 All non-hydrogen atoms
 with sigma for 1-2 distances of 0.001 and sigma for 1-3 distances of 0.001
4. Others
 Sof(S2A)=Sof(S3A)=Sof(S1A)=Sof(C13A)=Sof(H13A)=Sof(C10A)=Sof(H10A)=Sof(C3A)=
 Sof(H3A)=Sof(O1A)=Sof(O2A)=Sof(C1A)=Sof(O5A)=Sof(O6A)=Sof(O3A)=Sof(O4A)=
 Sof(C14A)=Sof(C15A)=Sof(C2A)=1-FVAR(1)
 Sof(S3)=Sof(S2)=Sof(S1)=Sof(O3)=Sof(O4)=Sof(O5)=Sof(O6)=Sof(O1)=Sof(O2)=
 Sof(C13)=Sof(H13)=Sof(C10)=Sof(H10)=Sof(C3)=Sof(H3)=Sof(C14)=Sof(C15)=Sof(C2)=
 Sof(C1)=FVAR(1)
 Fixed Sof: S4(0.5) S5(0.25) O8(0.5) O9(0.5) O10(0.5) O11(0.25) C17(0.5)
 H17(0.5) C19(0.5) H19A(0.5) H19B(0.5) H19C(0.5) C18(0.5) H18A(0.5) H18B(0.5)
 H18C(0.5) C20(0.5) H20A(0.5) H20B(0.5) H20C(0.5) O8A(0.5) O9A(0.5) C17A(0.5)
 H17A(0.5) O11A(0.25) O10A(0.5)
5.a Aromatic/amide H refined with riding coordinates:
 C13(H13), C13A(H13A), C10(H10), C10A(H10A), C3(H3), C3A(H3A), C16(H16),
 C17(H17), C17A(H17A)
5.b Idealised Me refined as rotating group:
 C19(H19A,H19B,H19C), C18(H18A,H18B,H18C), C20(H20A,H20B,H20C)
;
_platon_squeeze_void_probe_radius 1.20
_olex2_submission_special_instructions 'No special instructions were received'
_oxdiff_exptl_absorpt_empirical_details
;
Empirical correction (ABSPACK) includes:
- Absorption correction using spherical harmonics
- Frame scaling
;
_oxdiff_exptl_absorpt_empirical_full_max 1.341
_oxdiff_exptl_absorpt_empirical_full_min 0.549

loop_
_space_group_symop_operation_xyz
'x, y, z'
'-x, y, -z'
'x+1/2, y+1/2, z+1/2'
'-x+1/2, y+1/2, -z+1/2'
'-x, -y, -z'
'x, -y, z'
'-x+1/2, -y+1/2, -z+1/2'
'x+1/2, -y+1/2, z+1/2'

loop_
_atom_site_label
_atom_site_type_symbol
_atom_site_fract_x
_atom_site_fract_y
_atom_site_fract_z
_atom_site_U_iso_or_equiv
_atom_site_adp_type
_atom_site_occupancy
_atom_site_site_symmetry_order
_atom_site_calc_flag
_atom_site_refinement_flags_posn
_atom_site_refinement_flags_adp
_atom_site_refinement_flags_occupancy
_atom_site_disorder_assembly
_atom_site_disorder_group
Tm1 Tm 0.78381(2) 0.18294(2) 0.35878(2) 0.03476(13) Uani 1 1 d D . . . .
Tm2 Tm -0.09638(3) 0.500000 0.05812(3) 0.03011(14) Uani 1 2 d DS T P . .
S3 S 0.4434(3) 0.31632(16) 0.1820(3) 0.0364(10) Uani 0.573(6) 1 d . . P A 1
S2A S 0.4969(4) 0.2391(2) 0.3249(3) 0.0290(12) Uani 0.427(6) 1 d . . P A 2
S2 S 0.3725(3) 0.22918(13) 0.4316(2) 0.0258(9) Uani 0.573(6) 1 d . . P A 1
S3A S 0.1974(4) 0.29962(19) 0.3941(3) 0.0307(12) Uani 0.427(6) 1 d . . P A 2
S1 S 0.1380(3) 0.37213(16) 0.2468(3) 0.0383(11) Uani 0.573(6) 1 d . . P A 1
S1A S 0.2636(5) 0.3811(2) 0.1385(4) 0.0436(15) Uani 0.427(6) 1 d . . P A 2
S4 S 0.7553(5) 0.11849(18) 0.1756(3) 0.0718(16) Uani 0.5 1 d D U P A 1
S5 S -0.3527(8) 0.500000 -0.0139(8) 0.110(4) Uani 0.5 2 d S TU P B 1
O3 O 0.602(2) 0.2679(11) 0.1559(17) 0.033(3) Uani 0.573(6) 1 d D . P A 1
O4 O 0.6544(16) 0.2225(10) 0.2736(16) 0.054(5) Uani 0.573(6) 1 d D . P A 1
O5 O 0.299(3) 0.1890(7) 0.550(3) 0.033(7) Uani 0.573(6) 1 d D . P A 1
O6 O 0.186(4) 0.2443(19) 0.535(4) 0.038(8) Uani 0.573(6) 1 d D . P A 1
O1 O 0.0273(11) 0.4484(6) 0.1372(12) 0.043(2) Uani 0.573(6) 1 d D . P A 1
O2 O 0.1027(13) 0.4522(7) 0.0504(12) 0.049(2) Uani 0.573(6) 1 d D . P A 1
O7 O 0.9204(4) 0.14725(19) 0.4568(4) 0.0473(12) Uani 1 1 d . . . . .
O8 O 0.7233(10) 0.1106(4) 0.3459(13) 0.0472(19) Uani 0.5 1 d D . P A 1
O9 O 0.6394(15) 0.0484(5) 0.3598(13) 0.059(4) Uani 0.5 1 d D . P A 1
O10 O 0.793(2) 0.1565(11) 0.2377(12) 0.062(3) Uani 0.5 1 d D U P A 1
O11 O -0.2663(15) 0.500000 -0.0332(15) 0.060(5) Uani 0.5 2 d S TU P B 1
C13 C 0.4881(13) 0.2547(6) 0.3044(12) 0.032(3) Uani 0.573(6) 1 d . . P A 1
H13 H 0.522346 0.230816 0.343196 0.038 Uiso 0.573(6) 1 calc R U P A 1
C13A C 0.4507(17) 0.3025(8) 0.2036(15) 0.029(3) Uani 0.427(6) 1 d . U P A 2
H13A H 0.452288 0.320159 0.158228 0.035 Uiso 0.427(6) 1 calc R U P A 2
C10 C 0.2267(12) 0.2858(6) 0.3981(10) 0.030(2) Uani 0.573(6) 1 d . U P A 1
H10 H 0.171688 0.299631 0.400496 0.036 Uiso 0.573(6) 1 calc R U P A 1
C10A C 0.3433(16) 0.2422(8) 0.4222(13) 0.026(3) Uani 0.427(6) 1 d . U P A 2
H10A H 0.389367 0.218161 0.446251 0.031 Uiso 0.427(6) 1 calc R U P A 2
C3 C 0.2415(13) 0.3793(7) 0.1602(13) 0.042(3) Uani 0.573(6) 1 d . . P A 1
H3 H 0.262386 0.389980 0.119281 0.051 Uiso 0.573(6) 1 calc R U P A 1
C3A C 0.1619(17) 0.3764(9) 0.2320(16) 0.031(4) Uani 0.427(6) 1 d . . P A 2
H3A H 0.115278 0.385194 0.251695 0.037 Uiso 0.427(6) 1 calc R U P A 2
C9 C 0.3759(5) 0.3116(3) 0.2407(5) 0.0331(12) Uani 1 1 d . . . . .
C8 C 0.4015(5) 0.2774(2) 0.3047(4) 0.0306(12) Uani 1 1 d . . . . .
C7 C 0.3444(5) 0.2728(3) 0.3532(4) 0.0312(12) Uani 1 1 d . . . . .
C6 C 0.2650(5) 0.3028(3) 0.3369(5) 0.0317(12) Uani 1 1 d . . . . .
C5 C 0.2389(5) 0.3371(3) 0.2708(5) 0.0344(13) Uani 1 1 d . . . . .
C4 C 0.2939(5) 0.3413(3) 0.2222(5) 0.0351(13) Uani 1 1 d . . . . .
C14 C 0.5152(17) 0.2713(8) 0.242(2) 0.0320(12) Uani 0.573(6) 1 d D U P A 1
C15 C 0.6015(17) 0.2557(10) 0.2281(15) 0.029(4) Uani 0.573(6) 1 d D . P A 1
C11 C 0.2724(5) 0.2506(2) 0.4490(4) 0.0286(12) Uani 1 1 d . . . . .
C12 C 0.2482(5) 0.2256(3) 0.5130(4) 0.0304(12) Uani 1 1 d D . . . .
C2 C 0.1583(19) 0.3984(11) 0.1664(19) 0.037(4) Uani 0.573(6) 1 d . . P A 1
C1 C 0.0929(14) 0.4352(8) 0.1157(14) 0.042(2) Uani 0.573(6) 1 d D . P A 1
C16 C 1.000000 0.1675(4) 0.500000 0.041(2) Uani 1 2 d S T P . .
H16 H 1.000002 0.200259 0.500002 0.049 Uiso 1 2 calc R U P . .
C17 C 0.673(3) 0.0902(6) 0.380(3) 0.056(4) Uani 0.5 1 d D . P A 1
H17 H 0.660782 0.106397 0.421548 0.067 Uiso 0.5 1 calc R U P A 1
C19 C 0.832(2) 0.0675(7) 0.2148(17) 0.104(5) Uani 0.5 1 d D U P A 1
H19A H 0.899852 0.077019 0.244057 0.156 Uiso 0.5 1 calc R U P A 1
H19B H 0.823230 0.047358 0.166705 0.156 Uiso 0.5 1 calc R U P A 1
H19C H 0.813846 0.050670 0.254723 0.156 Uiso 0.5 1 calc R U P A 1
C18 C 0.803(2) 0.1358(7) 0.0976(13) 0.083(4) Uani 0.5 1 d D U P A 1
H18A H 0.789104 0.168481 0.083007 0.124 Uiso 0.5 1 calc R U P A 1
H18B H 0.772697 0.116973 0.045954 0.124 Uiso 0.5 1 calc R U P A 1
H18C H 0.873584 0.130954 0.123065 0.124 Uiso 0.5 1 calc R U P A 1
C20 C -0.431(2) 0.4485(10) -0.079(2) 0.100(9) Uani 0.5 1 d . . P B 1
H20A H -0.442718 0.451605 -0.138669 0.149 Uiso 0.5 1 calc R U P B 1
H20B H -0.492602 0.448327 -0.074720 0.149 Uiso 0.5 1 calc R U P B 1
H20C H -0.396320 0.419478 -0.055828 0.149 Uiso 0.5 1 calc R U P B 1
O1A O 0.0408(15) 0.4517(9) 0.1191(16) 0.043(2) Uani 0.427(6) 1 d D . P A 2
O2A O 0.1278(19) 0.4457(10) 0.0391(17) 0.049(2) Uani 0.427(6) 1 d D . P A 2
C1A C 0.1050(19) 0.4361(11) 0.1001(19) 0.042(2) Uani 0.427(6) 1 d D . P A 2
O5A O 0.280(4) 0.1836(10) 0.536(4) 0.025(5) Uani 0.427(6) 1 d D . P A 2
O6A O 0.188(5) 0.242(2) 0.539(5) 0.032(7) Uani 0.427(6) 1 d D . P A 2
O3A O 0.616(3) 0.2738(16) 0.170(2) 0.042(8) Uani 0.427(6) 1 d D . P A 2
O4A O 0.6525(18) 0.2195(10) 0.2724(14) 0.033(4) Uani 0.427(6) 1 d D . P A 2
C14A C 0.515(2) 0.2661(11) 0.243(3) 0.0320(12) Uani 0.427(6) 1 d D U P A 2
C15A C 0.593(2) 0.2480(14) 0.219(2) 0.029(4) Uani 0.427(6) 1 d D . P A 2
C2A C 0.174(3) 0.3972(15) 0.160(3) 0.037(6) Uani 0.427(6) 1 d . . P A 2
O8A O 0.6917(10) 0.1177(4) 0.3267(12) 0.0472(19) Uani 0.5 1 d D . P A 2
O9A O 0.6741(15) 0.0490(5) 0.3894(13) 0.059(4) Uani 0.5 1 d D . P A 2
C17A C 0.653(3) 0.0921(6) 0.364(3) 0.056(4) Uani 0.5 1 d D . P A 2
H17A H 0.602940 0.105944 0.374172 0.067 Uiso 0.5 1 calc R U P A 2
O11A O -0.262(2) 0.5248(11) -0.023(2) 0.060(5) Uani 0.25 1 d . . P C 2
O10A O 0.8088(15) 0.1500(10) 0.2487(10) 0.046(3) Uani 0.5 1 d D . P A 2

loop_
_atom_site_aniso_label
_atom_site_aniso_U_11
_atom_site_aniso_U_22
_atom_site_aniso_U_33
_atom_site_aniso_U_23
_atom_site_aniso_U_13
_atom_site_aniso_U_12
Tm1 0.0430(2) 0.0419(2) 0.0358(2) -0.00754(13) 0.03250(16) -0.00994(13)
Tm2 0.0249(2) 0.0375(3) 0.0350(3) 0.000 0.01957(19) 0.000
S3 0.0403(19) 0.049(2) 0.029(2) 0.0073(15) 0.0237(17) -0.0071(16)
S2A 0.028(2) 0.039(3) 0.030(3) 0.0028(18) 0.022(2) -0.0007(19)
S2 0.0268(18) 0.0356(19) 0.0231(15) 0.0052(13) 0.0184(14) 0.0041(13)
S3A 0.033(3) 0.036(3) 0.030(2) 0.0066(19) 0.020(2) 0.0060(19)
S1 0.034(2) 0.0342(19) 0.045(2) 0.0135(16) 0.0148(16) 0.0037(16)
S1A 0.053(3) 0.041(3) 0.036(3) 0.011(2) 0.019(2) -0.005(2)
S4 0.130(5) 0.050(3) 0.057(3) -0.030(2) 0.061(3) -0.034(3)
S5 0.064(4) 0.176(8) 0.103(6) 0.000 0.048(5) 0.000
O3 0.032(7) 0.044(7) 0.026(4) -0.016(5) 0.016(5) -0.027(6)
O4 0.040(7) 0.074(8) 0.066(9) 0.024(8) 0.039(6) 0.005(6)
O5 0.040(15) 0.043(7) 0.030(14) 0.007(9) 0.027(11) 0.011(9)
O6 0.045(11) 0.047(13) 0.038(13) 0.012(8) 0.033(11) 0.015(10)
O1 0.039(4) 0.033(4) 0.056(7) 0.025(4) 0.018(3) -0.007(4)
O2 0.047(8) 0.046(6) 0.050(5) 0.020(4) 0.018(4) -0.008(4)
O7 0.051(3) 0.042(3) 0.055(3) 0.003(2) 0.029(2) 0.0010(19)
O8 0.057(5) 0.049(3) 0.057(6) -0.011(3) 0.045(4) -0.015(3)
O9 0.078(11) 0.051(3) 0.074(11) -0.017(3) 0.058(10) -0.027(4)
O10 0.108(7) 0.055(5) 0.054(4) -0.014(5) 0.063(4) -0.017(5)
O11 0.044(5) 0.078(11) 0.060(7) 0.000 0.024(5) 0.000
C13 0.034(5) 0.034(7) 0.033(5) -0.002(4) 0.020(5) -0.007(4)
C13A 0.033(5) 0.031(5) 0.025(6) -0.001(4) 0.014(4) -0.009(4)
C10 0.030(5) 0.035(5) 0.027(4) 0.000(4) 0.015(4) 0.000(3)
C10A 0.026(5) 0.033(6) 0.023(5) -0.004(4) 0.015(4) -0.002(4)
C3 0.034(6) 0.048(6) 0.041(8) 0.012(5) 0.013(5) -0.007(4)
C3A 0.030(8) 0.032(7) 0.029(7) 0.001(5) 0.010(5) -0.010(5)
C9 0.036(3) 0.039(3) 0.027(3) 0.001(2) 0.017(2) -0.0063(19)
C8 0.032(3) 0.037(3) 0.026(3) -0.002(2) 0.016(2) -0.006(2)
C7 0.034(3) 0.038(3) 0.026(3) 0.001(2) 0.017(2) -0.002(2)
C6 0.033(3) 0.038(3) 0.027(3) -0.001(2) 0.016(2) -0.002(2)
C5 0.035(3) 0.038(3) 0.030(3) 0.002(2) 0.014(2) -0.003(2)
C4 0.038(3) 0.038(3) 0.030(3) 0.002(2) 0.015(2) -0.006(2)
C14 0.0332(13) 0.0344(15) 0.0312(14) 0.0008(7) 0.0165(9) -0.0033(7)
C15 0.028(4) 0.036(8) 0.025(5) -0.015(6) 0.015(4) -0.019(5)
C11 0.028(3) 0.039(3) 0.026(3) 0.002(2) 0.018(2) 0.003(2)
C12 0.032(3) 0.039(2) 0.029(3) 0.003(2) 0.022(2) 0.005(2)
C2 0.031(6) 0.038(7) 0.038(8) 0.011(7) 0.010(5) -0.011(5)
C1 0.032(4) 0.041(4) 0.044(6) 0.016(3) 0.009(3) -0.011(3)
C16 0.052(3) 0.044(5) 0.039(4) 0.000 0.033(3) 0.000
C17 0.079(10) 0.051(3) 0.069(11) -0.020(3) 0.061(10) -0.025(3)
C19 0.155(10) 0.067(6) 0.092(9) -0.011(6) 0.056(8) 0.006(8)
C18 0.145(10) 0.072(8) 0.051(6) -0.034(6) 0.060(7) -0.017(8)
C20 0.075(11) 0.101(16) 0.15(2) -0.013(15) 0.076(15) -0.020(11)
O1A 0.039(4) 0.033(4) 0.056(7) 0.025(4) 0.018(3) -0.007(4)
O2A 0.047(8) 0.046(6) 0.050(5) 0.020(4) 0.018(4) -0.008(4)
C1A 0.032(4) 0.041(4) 0.044(6) 0.016(3) 0.009(3) -0.011(3)
O5A 0.024(13) 0.038(4) 0.019(13) 0.000(6) 0.016(10) 0.001(6)
O6A 0.035(12) 0.039(12) 0.033(15) 0.001(11) 0.025(13) 0.004(11)
O3A 0.039(13) 0.056(13) 0.037(14) -0.003(12) 0.023(12) -0.021(10)
O4A 0.035(7) 0.052(5) 0.022(5) -0.011(5) 0.021(4) -0.006(5)
C14A 0.0332(13) 0.0344(15) 0.0312(14) 0.0008(7) 0.0165(9) -0.0033(7)
C15A 0.028(4) 0.036(8) 0.025(5) -0.015(6) 0.015(4) -0.019(5)
C2A 0.040(10) 0.038(10) 0.033(8) 0.007(8) 0.016(8) -0.004(8)
O8A 0.057(5) 0.049(3) 0.057(6) -0.011(3) 0.045(4) -0.015(3)
O9A 0.078(11) 0.051(3) 0.074(11) -0.017(3) 0.058(10) -0.027(4)
C17A 0.079(10) 0.051(3) 0.069(11) -0.020(3) 0.061(10) -0.025(3)
O11A 0.044(5) 0.078(11) 0.060(7) 0.000 0.024(5) 0.000
O10A 0.044(7) 0.060(10) 0.053(4) -0.015(7) 0.039(5) -0.012(5)

loop_
_atom_type_symbol
_atom_type_description
_atom_type_scat_dispersion_real
_atom_type_scat_dispersion_imag
_atom_type_scat_source
C C 0.0033 0.0016 'International Tables Vol C Tables 4.2.6.8 and 6.1.1.4'
H H 0.0000 0.0000 'International Tables Vol C Tables 4.2.6.8 and 6.1.1.4'
O O 0.0106 0.0060 'International Tables Vol C Tables 4.2.6.8 and 6.1.1.4'
S S 0.1246 0.1234 'International Tables Vol C Tables 4.2.6.8 and 6.1.1.4'
Tm Tm -0.3139 5.2483 'International Tables Vol C Tables 4.2.6.8 and 6.1.1.4'

loop_
_geom_angle_atom_site_label_1
_geom_angle_atom_site_label_2
_geom_angle_atom_site_label_3
_geom_angle
_geom_angle_site_symmetry_1
_geom_angle_site_symmetry_3
_geom_angle_publ_flag
O3 Tm1 O5 130.6(9) 7_655 2_656 ?
O3 Tm1 O5A 129.9(9) 7_655 2_656 ?
O4 Tm1 O3 96.2(8) . 7_655 ?
O4 Tm1 O5 80.2(12) . 2_656 ?
O4 Tm1 O7 174.5(9) . . ?
O4 Tm1 O8 101.7(10) . . ?
O4 Tm1 O10 87.2(10) . . ?
O4 Tm1 O5A 87.9(14) . 2_656 ?
O4 Tm1 O6A 87(2) . 2_656 ?
O7 Tm1 O3 82.5(7) . 7_655 ?
O7 Tm1 O5 96.5(10) . 2_656 ?
O7 Tm1 O10 97.6(7) . . ?
O7 Tm1 O5A 88.8(12) . 2_656 ?
O7 Tm1 O6A 87(2) . 2_656 ?
O7 Tm1 O10A 90.4(5) . . ?
O8 Tm1 O3 147.2(10) . 7_655 ?
O8 Tm1 O5 79.9(6) . 2_656 ?
O8 Tm1 O7 81.9(4) . . ?
O8 Tm1 O10 77.7(11) . . ?
O8 Tm1 O5A 78.5(7) . 2_656 ?
O8 Tm1 O6A 132.8(10) . 2_656 ?
O10 Tm1 O3 76.0(12) . 7_655 ?
O10 Tm1 O5 151.4(10) . 2_656 ?
O10 Tm1 O5A 154.1(10) . 2_656 ?
O10 Tm1 O6A 149.5(12) . 2_656 ?
O3A Tm1 O7 85.6(10) 7_655 . ?
O3A Tm1 O4A 95.4(10) 7_655 . ?
O3A Tm1 O8A 146.8(14) 7_655 . ?
O3A Tm1 O10A 70.6(15) 7_655 . ?
O4A Tm1 O7 176.0(7) . . ?
O4A Tm1 O8A 86.8(10) . . ?
O4A Tm1 O10A 93.6(8) . . ?
O8A Tm1 O7 94.5(4) . . ?
O8A Tm1 O10A 76.2(10) . . ?
O1 Tm2 O1 79.5(11) . 6_565 ?
O1 Tm2 O1A 11.1(5) 6_565 6_565 ?
O1 Tm2 O1A 77.0(4) . 6_565 ?
O2 Tm2 O1 127.0(4) 2 6_565 ?
O2 Tm2 O1 80.5(10) 2 . ?
O2 Tm2 O1 127.0(4) 5_565 . ?
O2 Tm2 O1 80.5(10) 5_565 6_565 ?
O2 Tm2 O2 73.6(11) 2 5_565 ?
O2 Tm2 O1A 115.9(5) 2 6_565 ?
O2 Tm2 O1A 74.2(7) 5_565 6_565 ?
O9 Tm2 O1 67.7(6) 4 6_565 ?
O9 Tm2 O1 113.7(7) 4 . ?
O9 Tm2 O1 67.7(6) 7 . ?
O9 Tm2 O1 113.7(7) 7 6_565 ?
O9 Tm2 O2 102.8(7) 7 2 ?
O9 Tm2 O2 102.8(7) 4 5_565 ?
O9 Tm2 O2 162.6(7) 4 2 ?
O9 Tm2 O2 162.6(7) 7 5_565 ?
O9 Tm2 O9 75.4(10) 4 7 ?
O9 Tm2 O1A 78.3(7) 4 6_565 ?
O9 Tm2 O1A 121.5(8) 7 6_565 ?
O2A Tm2 O1A 77.3(14) 2 . ?
O2A Tm2 O1A 128.6(6) 5_565 . ?
O9A Tm2 O1A 134.9(8) 4 . ?
O9A Tm2 O1A 88.3(7) 7 . ?
C14 S3 C9 88.2(7) . . ?
C8 S2A C14A 88.3(8) . . ?
C7 S2 C11 86.7(4) . . ?
C6 S3A C11 86.8(4) . . ?
C2 S1 C5 89.9(8) . . ?
C2A S1A C4 86.8(12) . . ?
O10 S4 C19 110.0(14) . . ?
O10 S4 C18 100.1(13) . . ?
C19 S4 C18 95.5(12) . . ?
O11 S5 C20 104.6(10) . . ?
O11 S5 C20 104.6(10) . 6_565 ?
C20 S5 C20 100(2) . 6_565 ?
C15 O3 Tm1 125(3) . 7_655 ?
C15 O4 Tm1 161(3) . . ?
C12 O5 Tm1 91(3) . 2_656 ?
C12 O6 Tm1 90(2) . 2_656 ?
C1 O1 Tm2 124.1(9) . . ?
C1 O2 Tm2 163.4(12) . 5_565 ?
C16 O7 Tm1 124.6(6) . . ?
C17 O8 Tm1 132.5(14) . . ?
C17 O9 Tm2 126(2) . 7 ?
S4 O10 Tm1 139(2) . . ?
S5 O11 Tm2 131.6(14) . . ?
C8 C13 H13 122.8 . . ?
C14 C13 H13 122.8 . . ?
C14 C13 C8 114.4(15) . . ?
C9 C13A H13A 122.7 . . ?
C14A C13A H13A 122.7 . . ?
C14A C13A C9 115(2) . . ?
C6 C10 H10 121.1 . . ?
C11 C10 H10 121.1 . . ?
C11 C10 C6 117.9(13) . . ?
C7 C10A H10A 121.6 . . ?
C11 C10A H10A 121.6 . . ?
C11 C10A C7 116.8(16) . . ?
C4 C3 H3 121.8 . . ?
C2 C3 H3 121.8 . . ?
C2 C3 C4 116.4(16) . . ?
C5 C3A H3A 125.7 . . ?
C2A C3A H3A 125.7 . . ?
C2A C3A C5 108.5(19) . . ?
C8 C9 S3 118.9(6) . . ?
C8 C9 C13A 101.7(10) . . ?
C8 C9 C4 120.9(6) . . ?
C4 C9 S3 120.2(6) . . ?
C4 C9 C13A 137.2(10) . . ?
C9 C8 S2A 121.8(6) . . ?
C9 C8 C13 104.7(9) . . ?
C9 C8 C7 119.2(7) . . ?
C7 C8 S2A 118.9(6) . . ?
C7 C8 C13 136.1(9) . . ?
C8 C7 S2 120.3(6) . . ?
C8 C7 C10A 137.2(10) . . ?
C6 C7 S2 119.5(5) . . ?
C6 C7 C10A 102.5(10) . . ?
C6 C7 C8 120.2(6) . . ?
C7 C6 S3A 122.0(6) . . ?
C7 C6 C10 102.7(9) . . ?
C7 C6 C5 120.0(6) . . ?
C5 C6 S3A 118.1(6) . . ?
C5 C6 C10 137.2(9) . . ?
C6 C5 S1 120.3(6) . . ?
C6 C5 C3A 137.9(11) . . ?
C4 C5 S1 119.8(6) . . ?
C4 C5 C3A 102.2(10) . . ?
C4 C5 C6 119.9(7) . . ?
C9 C4 S1A 118.1(6) . . ?
C9 C4 C3 137.8(10) . . ?
C5 C4 S1A 122.1(6) . . ?
C5 C4 C3 102.4(10) . . ?
C5 C4 C9 119.8(7) . . ?
C13 C14 S3 113.8(12) . . ?
C13 C14 C15 126.4(19) . . ?
C15 C14 S3 119.6(16) . . ?
O3 C15 C14 116.0(15) . . ?
O4 C15 O3 122.2(18) . . ?
O4 C15 C14 119.0(13) . . ?
C10 C11 S2 113.2(8) . . ?
C10 C11 C12 129.3(9) . . ?
C10A C11 S3A 111.9(10) . . ?
C10A C11 C12 130.5(11) . . ?
C12 C11 S2 117.4(5) . . ?
C12 C11 S3A 117.6(5) . . ?
O5 C12 Tm1 61(3) . 2_656 ?
O5 C12 C11 118(3) . . ?
O6 C12 Tm1 63(2) . 2_656 ?
O6 C12 O5 123(4) . . ?
O6 C12 C11 118(2) . . ?
C11 C12 Tm1 175.5(5) . 2_656 ?
O5A C12 C11 120(3) . . ?
O6A C12 C11 122(3) . . ?
O6A C12 O5A 117(5) . . ?
C3 C2 S1 111.4(16) . . ?
C3 C2 C1 129.3(17) . . ?
C1 C2 S1 119.3(14) . . ?
O1 C1 O2 123.0(12) . . ?
O1 C1 C2 117.5(13) . . ?
O2 C1 C2 119.5(14) . . ?
O7 C16 O7 125.0(11) . 2_756 ?
O7 C16 H16 117.5 2_756 . ?
O7 C16 H16 117.5 . . ?
O8 C17 O9 123(2) . . ?
O8 C17 H17 118.4 . . ?
O9 C17 H17 118.4 . . ?
S4 C19 H19A 109.5 . . ?
S4 C19 H19B 109.5 . . ?
S4 C19 H19C 109.5 . . ?
H19A C19 H19B 109.5 . . ?
H19A C19 H19C 109.5 . . ?
H19B C19 H19C 109.5 . . ?
S4 C18 H18A 109.5 . . ?
S4 C18 H18B 109.5 . . ?
S4 C18 H18C 109.5 . . ?
H18A C18 H18B 109.5 . . ?
H18A C18 H18C 109.5 . . ?
H18B C18 H18C 109.5 . . ?
S5 C20 H20A 109.5 . . ?
S5 C20 H20B 109.5 . . ?
S5 C20 H20C 109.5 . . ?
H20A C20 H20B 109.5 . . ?
H20A C20 H20C 109.5 . . ?
H20B C20 H20C 109.5 . . ?
C1A O1A Tm2 138.2(13) . . ?
O1A C1A O2A 131.8(17) . . ?
O1A C1A C2A 117.2(17) . . ?
O2A C1A C2A 111.1(17) . . ?
C12 O5A Tm1 91(3) . 2_656 ?
C12 O6A Tm1 94(3) . 2_656 ?
C15A O4A Tm1 164(3) . . ?
C13A C14A S2A 113.5(16) . . ?
C13A C14A C15A 127(3) . . ?
C15A C14A S2A 119.5(19) . . ?
O3A C15A C14A 117(2) . . ?
O4A C15A O3A 123(2) . . ?
O4A C15A C14A 114.8(17) . . ?
C3A C2A S1A 120(2) . . ?
C3A C2A C1A 124(2) . . ?
C1A C2A S1A 115.6(19) . . ?
C17A O8A Tm1 136.6(18) . . ?
O8A C17A O9A 128(2) . . ?
O8A C17A H17A 115.9 . . ?
O9A C17A H17A 115.9 . . ?
O11A O11A Tm2 72.7(7) 6_565 . ?

loop_
_geom_bond_atom_site_label_1
_geom_bond_atom_site_label_2
_geom_bond_distance
_geom_bond_site_symmetry_2
_geom_bond_publ_flag
Tm1 O3 2.31(2) 7_655 ?
Tm1 O4 2.168(10) . ?
Tm1 O5 2.37(6) 2_656 ?
Tm1 O7 2.249(6) . ?
Tm1 O8 2.215(10) . ?
Tm1 O10 2.257(11) . ?
Tm1 O5A 2.36(7) 2_656 ?
Tm1 O6A 2.31(7) 2_656 ?
Tm1 O3A 2.15(3) 7_655 ?
Tm1 O4A 2.149(11) . ?
Tm1 O8A 2.231(10) . ?
Tm1 O10A 2.265(11) . ?
Tm2 O1 2.289(9) 6_565 ?
Tm2 O1 2.289(9) . ?
Tm2 O2 2.260(13) 2 ?
Tm2 O2 2.260(13) 5_565 ?
Tm2 O9 2.243(17) 7 ?
Tm2 O9 2.243(17) 4 ?
Tm2 O1A 2.312(12) 6_565 ?
Tm2 O1A 2.312(12) . ?
Tm2 O2A 2.159(19) 2 ?
Tm2 O2A 2.159(19) 5_565 ?
Tm2 O9A 2.233(16) 4 ?
Tm2 O9A 2.233(16) 7 ?
S3 C9 1.708(8) . ?
S3 C14 1.70(2) . ?
S2A C8 1.708(8) . ?
S2A C14A 1.72(3) . ?
S2 C7 1.732(7) . ?
S2 C11 1.760(7) . ?
S3A C6 1.684(8) . ?
S3A C11 1.779(8) . ?
S1 C5 1.706(8) . ?
S1 C2 1.70(2) . ?
S1A C4 1.720(9) . ?
S1A C2A 1.61(3) . ?
S4 O10 1.44(3) . ?
S4 C19 1.788(17) . ?
S4 C18 1.831(15) . ?
S5 O11 1.47(2) . ?
S5 C20 1.90(3) . ?
S5 C20 1.90(3) 6_565 ?
O3 C15 1.276(18) . ?
O4 C15 1.259(13) . ?
O5 C12 1.282(13) . ?
O6 C12 1.263(12) . ?
O1 C1 1.246(15) . ?
O2 C1 1.277(15) . ?
O7 C16 1.240(8) . ?
O8 C17 1.269(14) . ?
O9 C17 1.28(2) . ?
C13 H13 0.9300 . ?
C13 C8 1.452(18) . ?
C13 C14 1.37(3) . ?
C13A H13A 0.9300 . ?
C13A C9 1.53(2) . ?
C13A C14A 1.38(4) . ?
C10 H10 0.9300 . ?
C10 C6 1.472(16) . ?
C10 C11 1.305(18) . ?
C10A H10A 0.9300 . ?
C10A C7 1.47(2) . ?
C10A C11 1.35(2) . ?
C3 H3 0.9300 . ?
C3 C4 1.475(19) . ?
C3 C2 1.41(3) . ?
C3A H3A 0.9300 . ?
C3A C5 1.53(2) . ?
C3A C2A 1.44(4) . ?
C9 C8 1.384(10) . ?
C9 C4 1.409(11) . ?
C8 C7 1.429(9) . ?
C7 C6 1.393(10) . ?
C6 C5 1.410(10) . ?
C5 C4 1.403(10) . ?
C14 C15 1.485(13) . ?
C11 C12 1.470(9) . ?
C12 O5A 1.282(16) . ?
C12 O6A 1.262(14) . ?
C2 C1 1.44(3) . ?
C16 H16 0.9300 . ?
C17 H17 0.9300 . ?
C19 H19A 0.9600 . ?
C19 H19B 0.9600 . ?
C19 H19C 0.9600 . ?
C18 H18A 0.9600 . ?
C18 H18B 0.9600 . ?
C18 H18C 0.9600 . ?
C20 H20A 0.9600 . ?
C20 H20B 0.9600 . ?
C20 H20C 0.9600 . ?
O1A C1A 1.223(16) . ?
O2A C1A 1.255(17) . ?
C1A C2A 1.55(3) . ?
O3A C15A 1.27(2) . ?
O4A C15A 1.257(14) . ?
C14A C15A 1.480(16) . ?
O8A C17A 1.258(14) . ?
O9A C17A 1.29(2) . ?
C17A H17A 0.9300 . ?
O11A O11A 1.40(6) 6_565 ?

loop_
_geom_torsion_atom_site_label_1
_geom_torsion_atom_site_label_2
_geom_torsion_atom_site_label_3
_geom_torsion_atom_site_label_4
_geom_torsion
_geom_torsion_site_symmetry_1
_geom_torsion_site_symmetry_2
_geom_torsion_site_symmetry_3
_geom_torsion_site_symmetry_4
_geom_torsion_publ_flag
Tm1 O3 C15 O4 -82(5) 7_655 . . . ?
Tm1 O3 C15 C14 116(3) 7_655 . . . ?
Tm1 O4 C15 O3 71(9) . . . . ?
Tm1 O4 C15 C14 -128(6) . . . . ?
Tm1 O5 C12 O6 3(5) 2_656 . . . ?
Tm1 O5 C12 C11 174.9(6) 2_656 . . . ?
Tm1 O6 C12 O5 -3(5) 2_656 . . . ?
Tm1 O6 C12 C11 -174.9(6) 2_656 . . . ?
Tm1 O7 C16 O7 -167.5(5) . . . 2_756 ?
Tm1 O8 C17 O9 175(2) . . . . ?
Tm1 O3A C15A O4A -37(12) 7_655 . . . ?
Tm1 O3A C15A C14A 115(6) 7_655 . . . ?
Tm1 O4A C15A O3A 19(14) . . . . ?
Tm1 O4A C15A C14A -134(7) . . . . ?
Tm1 O8A C17A O9A -114(3) . . . . ?
Tm2 O1 C1 O2 6(3) . . . . ?
Tm2 O1 C1 C2 -173(2) . . . . ?
Tm2 O2 C1 O1 23(6) 5_565 . . . ?
Tm2 O2 C1 C2 -159(4) 5_565 . . . ?
Tm2 O9 C17 O8 158(2) 7 . . . ?
Tm2 O1A C1A O2A 10(5) . . . . ?
Tm2 O1A C1A C2A -170(3) . . . . ?
Tm2 O2A C1A O1A 13(5) 5_565 . . . ?
Tm2 O2A C1A C2A -166(3) 5_565 . . . ?
Tm2 O9A C17A O8A -172(2) 7 . . . ?
S3 C9 C8 C13 1.9(11) . . . . ?
S3 C9 C8 C7 -179.1(6) . . . . ?
S3 C9 C4 C3 0.9(17) . . . . ?
S3 C9 C4 C5 -180.0(6) . . . . ?
S3 C14 C15 O3 -19(5) . . . . ?
S3 C14 C15 O4 180(3) . . . . ?
S2A C8 C7 C10A 0.4(17) . . . . ?
S2A C8 C7 C6 -178.7(6) . . . . ?
S2A C14A C15A O3A -167(4) . . . . ?
S2A C14A C15A O4A -13(6) . . . . ?
S2 C7 C6 C10 -0.1(10) . . . . ?
S2 C7 C6 C5 -177.3(6) . . . . ?
S2 C11 C12 O5 -2(2) . . . . ?
S2 C11 C12 O6 171(4) . . . . ?
S3A C6 C5 C3A 1.0(19) . . . . ?
S3A C6 C5 C4 179.4(6) . . . . ?
S3A C11 C12 O5A 161(3) . . . . ?
S3A C11 C12 O6A -11(5) . . . . ?
S1 C5 C4 C3 0.9(11) . . . . ?
S1 C5 C4 C9 -178.5(6) . . . . ?
S1 C2 C1 O1 5(4) . . . . ?
S1 C2 C1 O2 -174.0(19) . . . . ?
C13 C8 C7 S2 -3.2(15) . . . . ?
C13 C8 C7 C6 177.7(12) . . . . ?
C13 C14 C15 O3 165(3) . . . . ?
C13 C14 C15 O4 3(5) . . . . ?
C13A C9 C8 S2A 0.5(11) . . . . ?
C13A C9 C8 C7 -177.2(10) . . . . ?
C13A C9 C4 S1A -2.4(17) . . . . ?
C13A C9 C4 C5 176.5(14) . . . . ?
C13A C14A C15A O3A 15(8) . . . . ?
C13A C14A C15A O4A 169(4) . . . . ?
C10 C6 C5 S1 0.7(15) . . . . ?
C10 C6 C5 C4 -176.8(12) . . . . ?
C10 C11 C12 O5 174(2) . . . . ?
C10 C11 C12 O6 -14(4) . . . . ?
C10A C7 C6 S3A 2.2(11) . . . . ?
C10A C7 C6 C5 -177.7(10) . . . . ?
C10A C11 C12 O5A -18(3) . . . . ?
C10A C11 C12 O6A 170(5) . . . . ?
C3 C2 C1 O1 -175(2) . . . . ?
C3 C2 C1 O2 6(5) . . . . ?
C3A C5 C4 S1A -3.2(12) . . . . ?
C3A C5 C4 C9 177.9(11) . . . . ?
C9 S3 C14 C13 -1(2) . . . . ?
C9 S3 C14 C15 -177(3) . . . . ?
C9 C13A C14A S2A 0(4) . . . . ?
C9 C13A C14A C15A 178(4) . . . . ?
C9 C8 C7 S2 178.1(6) . . . . ?
C9 C8 C7 C10A 178.2(14) . . . . ?
C9 C8 C7 C6 -0.9(10) . . . . ?
C8 S2A C14A C13A 0(3) . . . . ?
C8 S2A C14A C15A -178(4) . . . . ?
C8 C13 C14 S3 2(3) . . . . ?
C8 C13 C14 C15 178(3) . . . . ?
C8 C9 C4 S1A -177.1(6) . . . . ?
C8 C9 C4 C3 -177.3(14) . . . . ?
C8 C9 C4 C5 1.8(11) . . . . ?
C8 C7 C6 S3A -178.4(6) . . . . ?
C8 C7 C6 C10 178.9(9) . . . . ?
C8 C7 C6 C5 1.7(11) . . . . ?
C7 S2 C11 C10 1.0(9) . . . . ?
C7 S2 C11 C12 177.5(6) . . . . ?
C7 C10A C11 S3A -1.8(18) . . . . ?
C7 C10A C11 C12 177.0(9) . . . . ?
C7 C6 C5 S1 176.7(6) . . . . ?
C7 C6 C5 C3A -179.1(16) . . . . ?
C7 C6 C5 C4 -0.8(11) . . . . ?
C6 S3A C11 C10A 2.4(11) . . . . ?
C6 S3A C11 C12 -176.6(6) . . . . ?
C6 C10 C11 S2 -1.3(15) . . . . ?
C6 C10 C11 C12 -177.4(8) . . . . ?
C6 C5 C4 S1A 177.9(6) . . . . ?
C6 C5 C4 C3 178.4(10) . . . . ?
C6 C5 C4 C9 -1.0(11) . . . . ?
C5 S1 C2 C3 0(2) . . . . ?
C5 S1 C2 C1 -180(3) . . . . ?
C5 C3A C2A S1A -5(4) . . . . ?
C5 C3A C2A C1A 176(4) . . . . ?
C4 S1A C2A C3A 3(3) . . . . ?
C4 S1A C2A C1A -178(3) . . . . ?
C4 C3 C2 S1 0(3) . . . . ?
C4 C3 C2 C1 -180(3) . . . . ?
C4 C9 C8 S2A 176.9(6) . . . . ?
C4 C9 C8 C13 -179.8(9) . . . . ?
C4 C9 C8 C7 -0.8(10) . . . . ?
C14 S3 C9 C8 -0.7(12) . . . . ?
C14 S3 C9 C4 -179.0(12) . . . . ?
C14 C13 C8 C9 -2(2) . . . . ?
C14 C13 C8 C7 178.8(16) . . . . ?
C11 S2 C7 C8 -179.5(6) . . . . ?
C11 S2 C7 C6 -0.4(6) . . . . ?
C11 S3A C6 C7 -2.8(7) . . . . ?
C11 S3A C6 C5 177.1(6) . . . . ?
C11 C10 C6 C7 0.9(15) . . . . ?
C11 C10 C6 C5 177.4(9) . . . . ?
C11 C10A C7 C8 -179.3(9) . . . . ?
C11 C10A C7 C6 -0.1(17) . . . . ?
C11 C12 O5A Tm1 174.8(6) . . . 2_656 ?
C11 C12 O6A Tm1 -174.7(6) . . . 2_656 ?
C2 S1 C5 C6 -178.3(13) . . . . ?
C2 S1 C5 C4 -0.8(13) . . . . ?
C2 C3 C4 C9 178.6(17) . . . . ?
C2 C3 C4 C5 -1(2) . . . . ?
C19 S4 O10 Tm1 -86(3) . . . . ?
C18 S4 O10 Tm1 175(2) . . . . ?
C20 S5 O11 Tm2 127.4(12) 6_565 . . . ?
C20 S5 O11 Tm2 -127.4(12) . . . . ?
O1A C1A C2A S1A -174(3) . . . . ?
O1A C1A C2A C3A 5(6) . . . . ?
O2A C1A C2A S1A 5(4) . . . . ?
O2A C1A C2A C3A -175(3) . . . . ?
O5A C12 O6A Tm1 13(5) . . . 2_656 ?
O6A C12 O5A Tm1 -13(5) . . . 2_656 ?
C14A S2A C8 C9 -0.5(15) . . . . ?
C14A S2A C8 C7 177.2(15) . . . . ?
C14A C13A C9 C8 0(3) . . . . ?
C14A C13A C9 C4 -176(2) . . . . ?
C2A S1A C4 C9 179.6(18) . . . . ?
C2A S1A C4 C5 0.7(18) . . . . ?
C2A C3A C5 C6 -177(2) . . . . ?
C2A C3A C5 C4 5(2) . . . . ?

loop_
_platon_squeeze_void_nr
_platon_squeeze_void_average_x
_platon_squeeze_void_average_y
_platon_squeeze_void_average_z
_platon_squeeze_void_volume
_platon_squeeze_void_count_electrons
_platon_squeeze_void_content
1 -0.026 0.000 0.000 961 236 ' '
2 -0.010 0.500 0.500 961 236 ' '
